data_1532795
loop_
_publ_author_name
'Li Guobao'
'Lei Cheng'
'Liao Fuhui'
'Tian Shujian'
'Jing Xiping'
'Lin Jianhua'

_publ_section_title
;
 Luminescent and structural properties of the series Ba6-x Eux Ti2+x Ta8-x
 O30 and Ba4-y Ky Eu2 Ti4-y Ta6+y O30
;
_journal_name_full 'Journal of Solid State Chemistry'
_journal_page_first 875
_journal_page_last 882
_journal_volume 177
_journal_year 2004
_chemical_formula_sum 'Eu2 K4 O30 Ta10'
_chemical_name_systematic 'K4 Eu2 (Ta10 O30)'
_space_group_IT_number 127
_symmetry_space_group_name_Hall '-P 4 2ab'
_symmetry_space_group_name_H-M 'P 4/m b m'
_cell_angle_alpha 90
_cell_angle_beta 90
_cell_angle_gamma 90
_cell_formula_units_Z 1
_cell_length_a 12.5006
_cell_length_b 12.5006
_cell_length_c 3.8742
_cell_volume 605.402
_citation_journal_id_ASTM JSSCBI
_cod_data_source_file LiGuobao_JSSCBI_2004_1878.cif
_cod_data_source_block Eu2K4O30Ta10
_cod_original_cell_volume 605.4019
_cod_database_code 1532795

loop_
_symmetry_equiv_pos_as_xyz
x,y,z
-y,x,z
-x,-y,z
y,-x,z
x+1/2,-y+1/2,-z
y+1/2,x+1/2,-z
-x+1/2,y+1/2,-z
-y+1/2,-x+1/2,-z
-x,-y,-z
y,-x,-z
x,y,-z
-y,x,-z
-x-1/2,y-1/2,z
-y-1/2,-x-1/2,z
x-1/2,-y-1/2,z
y-1/2,x-1/2,z

loop_
_atom_site_label
_atom_site_type_symbol
_atom_site_fract_x
_atom_site_fract_y
_atom_site_fract_z
_atom_site_occupancy
_atom_site_U_iso_or_equiv
O5 O-2 0.1395 0.0633 0.5 1 0.0
Eu1 Eu+3 0 0 0 1 0.0
O3 O-2 0.0735 0.1979 0 1 0.0
K1 K+1 0.1698 0.6698 0 1 0.0
O4 O-2 0.3463 0.0051 0.5 1 0.0
Ta1 Ta+5 0 0.5 0.5 1 0.0
Ta2 Ta+5 0.0758 0.214 0.5 1 0.0
O1 O-2 0 0.5 0 1 0.0
O2 O-2 0.2808 0.7808 0.5 1 0.0
